data_7060373
loop_
_publ_author_name
'Ganie, Arshid A.'
'Ismail, Thufail M.'
'Sajith, P. K.'
'Dar, Aijaz A.'

_publ_section_title
;
 Validation of the supramolecular synthon preference through DFT and
 physicochemical property investigations of pyridyl salts of
 organo-sulfonates
;
_journal_issue 10
_journal_name_full 'New Journal of Chemistry'
_journal_page_first 4780
_journal_page_last 4790
_journal_paper_doi 10.1039/D0NJ05485B
_journal_volume 45
_journal_year 2021
_chemical_formula_moiety 'C43 H60 N4 O20 S2'
_chemical_formula_sum 'C43 H60 N4 O20 S2'
_chemical_formula_weight 1017.07
_space_group_IT_number 15
_space_group_name_Hall '-C 2yc'
_space_group_name_H-M_alt 'C 1 2/c 1'
_symmetry_cell_setting monoclinic
_symmetry_space_group_name_H-M 'C 1 2/c 1'
_atom_sites_solution_hydrogens geom
_atom_sites_solution_primary direct
_atom_sites_solution_secondary difmap
_audit_creation_method SHELXL-97
_audit_update_record
;
2020-09-18 deposited with the CCDC.	2021-02-01 downloaded from the CCDC.
;
_cell_angle_alpha 90.00
_cell_angle_beta 91.946(3)
_cell_angle_gamma 90.00
_cell_formula_units_Z 4
_cell_length_a 13.9044(10)
_cell_length_b 14.3770(12)
_cell_length_c 23.532(2)
_cell_measurement_reflns_used 4127
_cell_measurement_temperature 150(2)
_cell_measurement_theta_max 25.0000
_cell_measurement_theta_min 1.8070
_cell_volume 4701.4(7)
_computing_structure_refinement 'SHELXL-97 (Sheldrick, 1997)'
_diffrn_ambient_temperature 150(2)
_diffrn_measured_fraction_theta_full 0.999
_diffrn_measured_fraction_theta_max 0.999
_diffrn_measurement_device_type 'Rigaku Saturn724+'
_diffrn_radiation_monochromator graphite
_diffrn_radiation_source 'fine-focus sealed tube'
_diffrn_radiation_type MoK\a
_diffrn_radiation_wavelength 0.71073
_diffrn_reflns_av_R_equivalents 0.1048
_diffrn_reflns_av_sigmaI/netI 0.0563
_diffrn_reflns_limit_h_max 15
_diffrn_reflns_limit_h_min -16
_diffrn_reflns_limit_k_max 17
_diffrn_reflns_limit_k_min -17
_diffrn_reflns_limit_l_max 27
_diffrn_reflns_limit_l_min -27
_diffrn_reflns_number 37287
_diffrn_reflns_theta_full 25.00
_diffrn_reflns_theta_max 25.00
_diffrn_reflns_theta_min 2.04
_exptl_absorpt_coefficient_mu 0.198
_exptl_absorpt_correction_T_max 0.9925
_exptl_absorpt_correction_T_min 0.9755
_exptl_absorpt_correction_type multi-scan
_exptl_absorpt_process_details 'NUMABS (Rigaku, 1999)'
_exptl_crystal_colour colorless
_exptl_crystal_density_diffrn 1.437
_exptl_crystal_density_method 'not measured'
_exptl_crystal_description block
_exptl_crystal_F_000 2152
_exptl_crystal_size_max 0.13
_exptl_crystal_size_mid 0.12
_exptl_crystal_size_min 0.04
_refine_diff_density_max 0.464
_refine_diff_density_min -0.386
_refine_diff_density_rms 0.049
_refine_ls_extinction_method none
_refine_ls_goodness_of_fit_ref 1.017
_refine_ls_hydrogen_treatment mixed
_refine_ls_matrix_type full
_refine_ls_number_parameters 318
_refine_ls_number_reflns 4127
_refine_ls_number_restraints 0
_refine_ls_restrained_S_all 1.017
_refine_ls_R_factor_all 0.0535
_refine_ls_R_factor_gt 0.0409
_refine_ls_shift/su_max 0.000
_refine_ls_shift/su_mean 0.000
_refine_ls_structure_factor_coef Fsqd
_refine_ls_weighting_details 'calc w=1/[\s^2^(Fo^2^)+(0.0405P)^2^+5.5981P] where P=(Fo^2^+2Fc^2^)/3'
_refine_ls_weighting_scheme calc
_refine_ls_wR_factor_gt 0.0998
_refine_ls_wR_factor_ref 0.1080
_reflns_number_gt 3372
_reflns_number_total 4127
_reflns_threshold_expression >2sigma(I)
_cod_data_source_file d0nj05485b2.cif
_cod_data_source_block aag456_mo
_cod_depositor_comments 'Adding full bibliography for 7060371--7060373.cif.'
_cod_original_sg_symbol_H-M 'C 2/c'
_cod_database_code 7060373

loop_
_symmetry_equiv_pos_as_xyz
'x, y, z'
'-x, y, -z+1/2'
'x+1/2, y+1/2, z'
'-x+1/2, y+1/2, -z+1/2'
'-x, -y, -z'
'x, -y, z-1/2'
'-x+1/2, -y+1/2, -z'
'x+1/2, -y+1/2, z-1/2'

loop_
_atom_site_label
_atom_site_type_symbol
_atom_site_fract_x
_atom_site_fract_y
_atom_site_fract_z
_atom_site_U_iso_or_equiv
_atom_site_adp_type
_atom_site_occupancy
_atom_site_symmetry_multiplicity
_atom_site_calc_flag
_atom_site_refinement_flags
_atom_site_disorder_assembly
_atom_site_disorder_group
S1 S 0.31674(4) 0.92968(3) 0.19463(2) 0.02285(15) Uani 1 1 d . . .
O7 O 0.51218(12) -0.00572(10) 0.59028(6) 0.0377(4) Uani 1 1 d G . .
H7A H 0.5269 0.0392 0.5674 0.057 Uiso 1 1 d G . .
H7B H 0.4646 0.0160 0.6093 0.057 Uiso 1 1 d G . .
O10 O 0.55280(12) 0.11659(10) 0.50632(6) 0.0393(4) Uani 1 1 d G . .
H10B H 0.5286 0.0962 0.4741 0.059 Uiso 1 1 d G . .
H10A H 0.5543 0.1767 0.5023 0.059 Uiso 1 1 d G . .
O3 O 0.36392(13) 1.00692(10) 0.22323(7) 0.0394(4) Uani 1 1 d . . .
O5 O 0.70585(10) 0.45727(9) 0.51103(6) 0.0255(3) Uani 1 1 d . . .
O2 O 0.21246(11) 0.93720(11) 0.19315(7) 0.0365(4) Uani 1 1 d . . .
O1 O 0.35330(13) 0.91385(11) 0.13835(7) 0.0411(4) Uani 1 1 d . . .
O4 O 0.59983(10) 0.30350(9) 0.51400(6) 0.0263(3) Uani 1 1 d . . .
O6 O 0.44071(11) 0.27637(10) 0.45283(6) 0.0289(4) Uani 1 1 d . . .
O9 O 0.38096(13) 0.75080(10) 0.07389(7) 0.0428(4) Uani 1 1 d G . .
H9A H 0.3769 0.8054 0.0895 0.064 Uiso 1 1 d G . .
H9B H 0.4112 0.7607 0.0427 0.064 Uiso 1 1 d G . .
O8 O 0.67384(17) -0.06032(13) 0.66139(7) 0.0741(7) Uani 1 1 d G . .
H8A H 0.6230 -0.0494 0.6398 0.111 Uiso 1 1 d G . .
H8B H 0.6528 -0.0602 0.6958 0.111 Uiso 1 1 d G . .
N2 N 0.74908(13) 0.28426(12) 0.58518(8) 0.0250(4) Uani 1 1 d . . .
N1 N 0.41452(12) 0.59126(11) 0.33115(7) 0.0239(4) Uani 1 1 d . . .
H1N H 0.3777 0.5421 0.3257 0.029 Uiso 1 1 calc R . .
C20 C 0.74313(15) 0.19380(15) 0.59783(9) 0.0265(5) Uani 1 1 d . . .
H20 H 0.6976 0.1555 0.5779 0.032 Uiso 1 1 calc R . .
C19 C 0.80261(15) 0.15625(14) 0.63949(9) 0.0258(5) Uani 1 1 d . . .
H19 H 0.7976 0.0921 0.6486 0.031 Uiso 1 1 calc R . .
C18 C 0.87020(14) 0.21137(14) 0.66852(8) 0.0219(4) Uani 1 1 d . . .
C21 C 0.93520(15) 0.16703(14) 0.71281(9) 0.0260(5) Uani 1 1 d . . .
H21A H 0.9769 0.1223 0.6933 0.031 Uiso 1 1 calc R . .
H21B H 0.8944 0.1305 0.7383 0.031 Uiso 1 1 calc R . .
C22 C 1.0000 0.2290(2) 0.7500 0.0259(7) Uani 1 2 d S . .
H22A H 0.9605 0.2693 0.7741 0.031 Uiso 0.50 1 calc PR . .
H22B H 1.0395 0.2693 0.7259 0.031 Uiso 0.50 1 calc PR . .
C17 C 0.87354(16) 0.30535(15) 0.65404(9) 0.0282(5) Uani 1 1 d . . .
H17 H 0.9184 0.3455 0.6730 0.034 Uiso 1 1 calc R . .
C16 C 0.81213(16) 0.33987(15) 0.61240(9) 0.0288(5) Uani 1 1 d . . .
H16 H 0.8145 0.4040 0.6028 0.035 Uiso 1 1 calc R . .
C1 C 0.34549(14) 0.82898(13) 0.23533(8) 0.0204(4) Uani 1 1 d . . .
C6 C 0.30981(16) 0.74245(14) 0.21883(9) 0.0263(5) Uani 1 1 d . . .
H6 H 0.2690 0.7370 0.1858 0.032 Uiso 1 1 calc R . .
C5 C 0.33381(16) 0.66422(14) 0.25059(9) 0.0280(5) Uani 1 1 d . . .
H5 H 0.3099 0.6049 0.2392 0.034 Uiso 1 1 calc R . .
C4 C 0.39273(14) 0.67254(14) 0.29897(9) 0.0220(4) Uani 1 1 d . . .
C7 C 0.48722(15) 0.58515(14) 0.36901(9) 0.0241(5) Uani 1 1 d . . .
H7 H 0.5286 0.6377 0.3718 0.029 Uiso 1 1 calc R . .
C8 C 0.51011(14) 0.51102(14) 0.40506(8) 0.0222(4) Uani 1 1 d . . .
C13 C 0.59513(14) 0.52207(14) 0.43972(9) 0.0233(4) Uani 1 1 d . . .
H13 H 0.6317 0.5777 0.4372 0.028 Uiso 1 1 calc R . .
C12 C 0.62473(14) 0.45401(13) 0.47642(8) 0.0205(4) Uani 1 1 d . . .
C14 C 0.76750(16) 0.53569(15) 0.50278(10) 0.0314(5) Uani 1 1 d . . .
H14B H 0.7871 0.5372 0.4632 0.047 Uiso 1 1 calc R . .
H14C H 0.8247 0.5304 0.5281 0.047 Uiso 1 1 calc R . .
H14A H 0.7329 0.5931 0.5114 0.047 Uiso 1 1 calc R . .
C2 C 0.40467(15) 0.83698(14) 0.28342(9) 0.0233(4) Uani 1 1 d . . .
H2 H 0.4294 0.8961 0.2944 0.028 Uiso 1 1 calc R . .
C3 C 0.42817(15) 0.75874(14) 0.31576(9) 0.0240(5) Uani 1 1 d . . .
H3 H 0.4682 0.7643 0.3491 0.029 Uiso 1 1 calc R . .
C9 C 0.45556(14) 0.42757(14) 0.40882(8) 0.0220(4) Uani 1 1 d . . .
H9 H 0.3986 0.4193 0.3860 0.026 Uiso 1 1 calc R . .
C10 C 0.48582(14) 0.36009(13) 0.44533(8) 0.0216(4) Uani 1 1 d . . .
C11 C 0.57194(15) 0.36884(13) 0.48101(8) 0.0211(4) Uani 1 1 d . . .
C15 C 0.36469(17) 0.25332(16) 0.41282(10) 0.0342(5) Uani 1 1 d . . .
H15A H 0.3114 0.2973 0.4167 0.051 Uiso 1 1 calc R . .
H15C H 0.3420 0.1901 0.4202 0.051 Uiso 1 1 calc R . .
H15B H 0.3885 0.2568 0.3742 0.051 Uiso 1 1 calc R . .
H2N H 0.7073(19) 0.3046(18) 0.5592(11) 0.040(7) Uiso 1 1 d . . .

loop_
_atom_site_aniso_label
_atom_site_aniso_U_11
_atom_site_aniso_U_22
_atom_site_aniso_U_33
_atom_site_aniso_U_23
_atom_site_aniso_U_13
_atom_site_aniso_U_12
S1 0.0266(3) 0.0197(3) 0.0220(3) 0.0044(2) -0.0027(2) 0.0032(2)
O7 0.0440(10) 0.0353(9) 0.0339(9) 0.0037(7) 0.0023(7) 0.0010(7)
O10 0.0540(11) 0.0245(8) 0.0388(10) 0.0054(7) -0.0053(8) -0.0027(7)
O3 0.0542(11) 0.0235(8) 0.0394(10) 0.0062(7) -0.0151(8) -0.0061(7)
O5 0.0228(8) 0.0233(7) 0.0297(8) 0.0046(6) -0.0085(6) -0.0035(6)
O2 0.0283(9) 0.0339(9) 0.0470(10) 0.0116(7) -0.0054(7) 0.0077(7)
O1 0.0648(12) 0.0341(9) 0.0252(8) 0.0076(7) 0.0115(8) 0.0111(8)
O4 0.0282(8) 0.0198(7) 0.0303(8) 0.0070(6) -0.0073(6) 0.0003(6)
O6 0.0299(8) 0.0244(8) 0.0315(8) 0.0063(6) -0.0092(7) -0.0084(6)
O9 0.0499(11) 0.0352(9) 0.0439(10) -0.0024(8) 0.0109(8) 0.0038(8)
O8 0.0814(16) 0.0799(16) 0.0592(14) -0.0282(12) -0.0255(12) 0.0390(13)
N2 0.0231(10) 0.0310(10) 0.0207(9) 0.0003(7) -0.0016(8) 0.0046(8)
N1 0.0246(9) 0.0199(8) 0.0269(9) 0.0054(7) -0.0053(7) -0.0036(7)
C20 0.0219(11) 0.0296(12) 0.0280(12) -0.0040(9) -0.0017(9) -0.0009(9)
C19 0.0273(11) 0.0232(10) 0.0270(11) -0.0017(9) -0.0008(9) 0.0030(9)
C18 0.0209(10) 0.0266(11) 0.0184(10) -0.0019(8) 0.0029(8) 0.0027(8)
C21 0.0290(12) 0.0257(11) 0.0229(11) 0.0003(8) -0.0044(9) -0.0002(9)
C22 0.0283(16) 0.0284(16) 0.0209(15) 0.000 -0.0016(13) 0.000
C17 0.0307(12) 0.0265(11) 0.0270(11) -0.0023(9) -0.0059(9) -0.0018(9)
C16 0.0317(12) 0.0264(11) 0.0282(12) 0.0027(9) -0.0029(9) -0.0004(9)
C1 0.0180(10) 0.0220(10) 0.0213(10) 0.0040(8) 0.0013(8) 0.0031(8)
C6 0.0258(11) 0.0278(11) 0.0248(11) 0.0042(9) -0.0070(9) -0.0014(9)
C5 0.0301(12) 0.0220(11) 0.0313(12) 0.0039(9) -0.0077(10) -0.0042(9)
C4 0.0178(10) 0.0232(10) 0.0250(11) 0.0045(8) 0.0017(8) 0.0003(8)
C7 0.0239(11) 0.0229(10) 0.0253(11) 0.0017(8) -0.0029(9) -0.0006(8)
C8 0.0235(11) 0.0207(10) 0.0223(10) -0.0009(8) -0.0006(8) 0.0019(8)
C13 0.0240(11) 0.0198(10) 0.0260(11) 0.0004(8) -0.0013(9) -0.0010(8)
C12 0.0205(10) 0.0207(10) 0.0201(10) -0.0023(8) -0.0016(8) 0.0007(8)
C14 0.0261(12) 0.0268(11) 0.0405(13) 0.0037(10) -0.0094(10) -0.0077(9)
C2 0.0244(11) 0.0210(10) 0.0245(11) -0.0001(8) -0.0017(9) 0.0015(8)
C3 0.0227(11) 0.0273(11) 0.0216(11) 0.0008(8) -0.0038(8) 0.0021(8)
C9 0.0213(11) 0.0249(10) 0.0197(10) -0.0002(8) -0.0021(8) 0.0026(8)
C10 0.0231(11) 0.0193(10) 0.0224(10) -0.0014(8) -0.0001(8) -0.0013(8)
C11 0.0234(11) 0.0208(10) 0.0192(10) -0.0001(8) 0.0016(8) 0.0009(8)
C15 0.0327(13) 0.0318(12) 0.0375(13) 0.0009(10) -0.0086(10) -0.0102(10)

loop_
_atom_type_symbol
_atom_type_description
_atom_type_scat_dispersion_real
_atom_type_scat_dispersion_imag
_atom_type_scat_source
C C 0.0033 0.0016 'International Tables Vol C Tables 4.2.6.8 and 6.1.1.4'
H H 0.0000 0.0000 'International Tables Vol C Tables 4.2.6.8 and 6.1.1.4'
N N 0.0061 0.0033 'International Tables Vol C Tables 4.2.6.8 and 6.1.1.4'
O O 0.0106 0.0060 'International Tables Vol C Tables 4.2.6.8 and 6.1.1.4'
S S 0.1246 0.1234 'International Tables Vol C Tables 4.2.6.8 and 6.1.1.4'

loop_
_geom_angle_atom_site_label_1
_geom_angle_atom_site_label_2
_geom_angle_atom_site_label_3
_geom_angle
_geom_angle_site_symmetry_1
_geom_angle_site_symmetry_3
_geom_angle_publ_flag
O3 S1 O1 112.20(11) . . ?
O3 S1 O2 113.01(10) . . ?
O1 S1 O2 111.69(10) . . ?
O3 S1 C1 106.59(9) . . ?
O1 S1 C1 106.55(9) . . ?
O2 S1 C1 106.26(9) . . ?
H7A O7 H7B 104.5 . . ?
H10B O10 H10A 104.5 . . ?
C12 O5 C14 115.50(15) . . ?
C10 O6 C15 116.72(16) . . ?
H9A O9 H9B 104.5 . . ?
H8A O8 H8B 104.5 . . ?
C16 N2 C20 121.36(19) . . ?
C16 N2 H2N 122.9(17) . . ?
C20 N2 H2N 115.7(17) . . ?
C7 N1 C4 123.81(17) . . ?
C7 N1 H1N 118.1 . . ?
C4 N1 H1N 118.1 . . ?
N2 C20 C19 120.1(2) . . ?
N2 C20 H20 119.9 . . ?
C19 C20 H20 119.9 . . ?
C20 C19 C18 120.5(2) . . ?
C20 C19 H19 119.7 . . ?
C18 C19 H19 119.7 . . ?
C19 C18 C17 117.36(19) . . ?
C19 C18 C21 118.73(18) . . ?
C17 C18 C21 123.91(18) . . ?
C18 C21 C22 118.82(18) . . ?
C18 C21 H21A 107.6 . . ?
C22 C21 H21A 107.6 . . ?
C18 C21 H21B 107.6 . . ?
C22 C21 H21B 107.6 . . ?
H21A C21 H21B 107.0 . . ?
C21 C22 C21 108.4(2) . 2_756 ?
C21 C22 H22A 110.0 . . ?
C21 C22 H22A 110.0 2_756 . ?
C21 C22 H22B 110.0 . . ?
C21 C22 H22B 110.0 2_756 . ?
H22A C22 H22B 108.4 . . ?
C16 C17 C18 120.0(2) . . ?
C16 C17 H17 120.0 . . ?
C18 C17 H17 120.0 . . ?
N2 C16 C17 120.6(2) . . ?
N2 C16 H16 119.7 . . ?
C17 C16 H16 119.7 . . ?
C2 C1 C6 120.03(18) . . ?
C2 C1 S1 119.44(15) . . ?
C6 C1 S1 120.53(15) . . ?
C5 C6 C1 119.94(19) . . ?
C5 C6 H6 120.0 . . ?
C1 C6 H6 120.0 . . ?
C6 C5 C4 119.89(19) . . ?
C6 C5 H5 120.1 . . ?
C4 C5 H5 120.1 . . ?
C5 C4 C3 120.40(18) . . ?
C5 C4 N1 118.48(18) . . ?
C3 C4 N1 121.11(18) . . ?
N1 C7 C8 127.79(19) . . ?
N1 C7 H7 116.1 . . ?
C8 C7 H7 116.1 . . ?
C7 C8 C13 115.62(18) . . ?
C7 C8 C9 124.87(18) . . ?
C13 C8 C9 119.51(18) . . ?
C12 C13 C8 120.78(18) . . ?
C12 C13 H13 119.6 . . ?
C8 C13 H13 119.6 . . ?
C13 C12 O5 125.35(18) . . ?
C13 C12 C11 121.20(18) . . ?
O5 C12 C11 113.44(16) . . ?
O5 C14 H14B 109.5 . . ?
O5 C14 H14C 109.5 . . ?
H14B C14 H14C 109.5 . . ?
O5 C14 H14A 109.5 . . ?
H14B C14 H14A 109.5 . . ?
H14C C14 H14A 109.5 . . ?
C1 C2 C3 120.22(19) . . ?
C1 C2 H2 119.9 . . ?
C3 C2 H2 119.9 . . ?
C4 C3 C2 119.51(19) . . ?
C4 C3 H3 120.2 . . ?
C2 C3 H3 120.2 . . ?
C10 C9 C8 119.26(18) . . ?
C10 C9 H9 120.4 . . ?
C8 C9 H9 120.4 . . ?
C9 C10 O6 125.25(18) . . ?
C9 C10 C11 122.70(18) . . ?
O6 C10 C11 112.05(17) . . ?
O4 C11 C12 122.08(18) . . ?
O4 C11 C10 121.36(18) . . ?
C12 C11 C10 116.55(17) . . ?
O6 C15 H15A 109.5 . . ?
O6 C15 H15C 109.5 . . ?
H15A C15 H15C 109.5 . . ?
O6 C15 H15B 109.5 . . ?
H15A C15 H15B 109.5 . . ?
H15C C15 H15B 109.5 . . ?

loop_
_geom_bond_atom_site_label_1
_geom_bond_atom_site_label_2
_geom_bond_distance
_geom_bond_site_symmetry_2
_geom_bond_publ_flag
S1 O3 1.4444(16) . ?
S1 O1 1.4525(17) . ?
S1 O2 1.4532(17) . ?
S1 C1 1.7740(19) . ?
O7 H7A 0.8697 . ?
O7 H7B 0.8699 . ?
O10 H10B 0.8702 . ?
O10 H10A 0.8700 . ?
O5 C12 1.369(2) . ?
O5 C14 1.433(2) . ?
O4 C11 1.271(2) . ?
O6 C10 1.371(2) . ?
O6 C15 1.430(3) . ?
O9 H9A 0.8698 . ?
O9 H9B 0.8702 . ?
O8 H8A 0.8702 . ?
O8 H8B 0.8699 . ?
N2 C16 1.334(3) . ?
N2 C20 1.337(3) . ?
N2 H2N 0.88(3) . ?
N1 C7 1.327(3) . ?
N1 C4 1.420(3) . ?
N1 H1N 0.8800 . ?
C20 C19 1.372(3) . ?
C20 H20 0.9500 . ?
C19 C18 1.391(3) . ?
C19 H19 0.9500 . ?
C18 C17 1.395(3) . ?
C18 C21 1.498(3) . ?
C21 C22 1.522(3) . ?
C21 H21A 0.9900 . ?
C21 H21B 0.9900 . ?
C22 C21 1.522(3) 2_756 ?
C22 H22A 0.9900 . ?
C22 H22B 0.9900 . ?
C17 C16 1.371(3) . ?
C17 H17 0.9500 . ?
C16 H16 0.9500 . ?
C1 C2 1.381(3) . ?
C1 C6 1.390(3) . ?
C6 C5 1.385(3) . ?
C6 H6 0.9500 . ?
C5 C4 1.385(3) . ?
C5 H5 0.9500 . ?
C4 C3 1.386(3) . ?
C7 C8 1.392(3) . ?
C7 H7 0.9500 . ?
C8 C13 1.422(3) . ?
C8 C9 1.424(3) . ?
C13 C12 1.360(3) . ?
C13 H13 0.9500 . ?
C12 C11 1.434(3) . ?
C14 H14B 0.9800 . ?
C14 H14C 0.9800 . ?
C14 H14A 0.9800 . ?
C2 C3 1.391(3) . ?
C2 H2 0.9500 . ?
C3 H3 0.9500 . ?
C9 C10 1.353(3) . ?
C9 H9 0.9500 . ?
C10 C11 1.444(3) . ?
C15 H15A 0.9800 . ?
C15 H15C 0.9800 . ?
C15 H15B 0.9800 . ?

loop_
_geom_torsion_atom_site_label_1
_geom_torsion_atom_site_label_2
_geom_torsion_atom_site_label_3
_geom_torsion_atom_site_label_4
_geom_torsion
_geom_torsion_site_symmetry_1
_geom_torsion_site_symmetry_2
_geom_torsion_site_symmetry_3
_geom_torsion_site_symmetry_4
_geom_torsion_publ_flag
C16 N2 C20 C19 -0.1(3) . . . . ?
N2 C20 C19 C18 -0.7(3) . . . . ?
C20 C19 C18 C17 0.9(3) . . . . ?
C20 C19 C18 C21 -178.7(2) . . . . ?
C19 C18 C21 C22 -172.05(17) . . . . ?
C17 C18 C21 C22 8.4(3) . . . . ?
C18 C21 C22 C21 -174.8(2) . . . 2_756 ?
C19 C18 C17 C16 -0.4(3) . . . . ?
C21 C18 C17 C16 179.1(2) . . . . ?
C20 N2 C16 C17 0.6(3) . . . . ?
C18 C17 C16 N2 -0.3(3) . . . . ?
O3 S1 C1 C2 -1.1(2) . . . . ?
O1 S1 C1 C2 118.85(18) . . . . ?
O2 S1 C1 C2 -121.92(17) . . . . ?
O3 S1 C1 C6 179.55(17) . . . . ?
O1 S1 C1 C6 -60.46(19) . . . . ?
O2 S1 C1 C6 58.77(19) . . . . ?
C2 C1 C6 C5 -0.1(3) . . . . ?
S1 C1 C6 C5 179.18(17) . . . . ?
C1 C6 C5 C4 0.5(3) . . . . ?
C6 C5 C4 C3 -0.2(3) . . . . ?
C6 C5 C4 N1 178.9(2) . . . . ?
C7 N1 C4 C5 162.4(2) . . . . ?
C7 N1 C4 C3 -18.5(3) . . . . ?
C4 N1 C7 C8 175.3(2) . . . . ?
N1 C7 C8 C13 177.3(2) . . . . ?
N1 C7 C8 C9 -2.3(4) . . . . ?
C7 C8 C13 C12 -179.76(19) . . . . ?
C9 C8 C13 C12 -0.1(3) . . . . ?
C8 C13 C12 O5 179.16(19) . . . . ?
C8 C13 C12 C11 0.6(3) . . . . ?
C14 O5 C12 C13 -6.3(3) . . . . ?
C14 O5 C12 C11 172.38(18) . . . . ?
C6 C1 C2 C3 -0.5(3) . . . . ?
S1 C1 C2 C3 -179.84(16) . . . . ?
C5 C4 C3 C2 -0.4(3) . . . . ?
N1 C4 C3 C2 -179.48(19) . . . . ?
C1 C2 C3 C4 0.8(3) . . . . ?
C7 C8 C9 C10 179.5(2) . . . . ?
C13 C8 C9 C10 -0.1(3) . . . . ?
C8 C9 C10 O6 -179.46(19) . . . . ?
C8 C9 C10 C11 -0.1(3) . . . . ?
C15 O6 C10 C9 10.1(3) . . . . ?
C15 O6 C10 C11 -169.30(18) . . . . ?
C13 C12 C11 O4 178.17(19) . . . . ?
O5 C12 C11 O4 -0.6(3) . . . . ?
C13 C12 C11 C10 -0.7(3) . . . . ?
O5 C12 C11 C10 -179.49(17) . . . . ?
C9 C10 C11 O4 -178.42(19) . . . . ?
O6 C10 C11 O4 1.0(3) . . . . ?
C9 C10 C11 C12 0.5(3) . . . . ?
O6 C10 C11 C12 179.96(17) . . . . ?
